data_7224231
loop_
_publ_author_name
'Kaur, Ramanpreet'
'Cherukuvada, Suryanarayan'
'Managutti, Praveen B.'
'Row, Tayur N. Guru'

_publ_section_title
;
 A gallic acid--succinimide co-crystal landscape: polymorphism,
 pseudopolymorphism, variable stoichiometry co-crystals and concomitant
 growth of non-solvated and solvated co-crystals
;
_journal_issue 18
_journal_name_full CrystEngComm
_journal_page_first 3191
_journal_paper_doi 10.1039/C5CE01965F
_journal_volume 18
_journal_year 2016
_chemical_compound_source 'see text'
_chemical_formula_moiety 'C7 H6 O5, C4 H5 N O2, 0.5(C4 H8 O2)'
_chemical_formula_sum 'C13 H15 N O8'
_chemical_formula_weight 313.26
_chemical_name_systematic '111 GASM 14D sovate'
_space_group_IT_number 2
_symmetry_cell_setting triclinic
_symmetry_Int_Tables_number 2
_symmetry_space_group_name_Hall '-P 1'
_symmetry_space_group_name_H-M 'P -1'
_atom_sites_solution_hydrogens mixed
_audit_block_doi 10.5517/cc1jg549
_audit_update_record
;
2016-01-21 deposited with the CCDC.
2016-02-11 downloaded from the CCDC.
;
_cell_angle_alpha 109.507(5)
_cell_angle_beta 95.486(4)
_cell_angle_gamma 101.807(4)
_cell_formula_units_Z 2
_cell_length_a 4.9477(2)
_cell_length_b 10.5762(5)
_cell_length_c 13.8911(7)
_cell_measurement_reflns_used 6148
_cell_measurement_temperature 120(1)
_cell_measurement_theta_max 30.2944
_cell_measurement_theta_min 3.0565
_cell_volume 660.00(6)
_computing_cell_refinement
;
CrysAlisPro, Agilent Technologies,
Version 1.171.36.20 (release 27-06-2012 CrysAlis171 .NET)
(compiled Jul 11 2012,15:38:31)
;
_computing_data_collection
;
CrysAlisPro, Agilent Technologies,
Version 1.171.36.20 (release 27-06-2012 CrysAlis171 .NET)
(compiled Jul 11 2012,15:38:31)
;
_computing_data_reduction
;
CrysAlisPro, Agilent Technologies,
Version 1.171.36.20 (release 27-06-2012 CrysAlis171 .NET)
(compiled Jul 11 2012,15:38:31)
;
_computing_publication_material 'PLATON (Spek, 2003)'
_diffrn_ambient_temperature 120(2)
_diffrn_measured_fraction_theta_full 0.998
_diffrn_measured_fraction_theta_max 0.999
_diffrn_measurement_device_type 'Xcalibur, Eos, Nova'
_diffrn_radiation_monochromator mirror
_diffrn_radiation_probe x-ray
_diffrn_radiation_source 'Mova (Mo) X-ray Source'
_diffrn_radiation_type MoK\a
_diffrn_radiation_wavelength 0.71073
_diffrn_reflns_av_R_equivalents 0.0268
_diffrn_reflns_av_unetI/netI 0.0256
_diffrn_reflns_Laue_measured_fraction_full 0.998
_diffrn_reflns_Laue_measured_fraction_max 0.999
_diffrn_reflns_limit_h_max 6
_diffrn_reflns_limit_h_min -6
_diffrn_reflns_limit_k_max 12
_diffrn_reflns_limit_k_min -13
_diffrn_reflns_limit_l_max 17
_diffrn_reflns_limit_l_min -17
_diffrn_reflns_number 8239
_diffrn_reflns_point_group_measured_fraction_full 0.998
_diffrn_reflns_point_group_measured_fraction_max 0.999
_diffrn_reflns_reduction_process
;
;
_diffrn_reflns_theta_full 25.242
_diffrn_reflns_theta_max 25.999
_diffrn_reflns_theta_min 3.063
_exptl_absorpt_coefficient_mu 0.133
_exptl_absorpt_correction_T_max 1.00000
_exptl_absorpt_correction_T_min 0.83662
_exptl_absorpt_correction_type multi-scan
_exptl_absorpt_process_details
;
CrysAlisPro, Agilent Technologies,
Version 1.171.36.20 (release 27-06-2012 CrysAlis171 .NET)
(compiled Jul 11 2012,15:38:31)
Empirical absorption correction using spherical harmonics,
 implemented in SCALE3 ABSPACK scaling algorithm.
;
_exptl_crystal_colour colourless
_exptl_crystal_density_diffrn 1.576
_exptl_crystal_density_method 'Not Measured'
_exptl_crystal_description block
_exptl_crystal_F_000 328
_exptl_crystal_recrystallization_method 'Re-crystallisation from solvent: '
_exptl_crystal_size_max 0.24
_exptl_crystal_size_mid 0.20
_exptl_crystal_size_min 0.18
_refine_diff_density_max 0.298
_refine_diff_density_min -0.201
_refine_diff_density_rms 0.045
_refine_ls_extinction_method none
_refine_ls_goodness_of_fit_ref 1.035
_refine_ls_hydrogen_treatment mixed
_refine_ls_matrix_type full
_refine_ls_number_parameters 219
_refine_ls_number_reflns 2581
_refine_ls_number_restraints 0
_refine_ls_restrained_S_all 1.035
_refine_ls_R_factor_all 0.0389
_refine_ls_R_factor_gt 0.0340
_refine_ls_shift/su_max 0.000
_refine_ls_shift/su_mean 0.000
_refine_ls_structure_factor_coef Fsqd
_refine_ls_weighting_details
;
 w=1/[\s^2^(Fo^2^)+(0.0404P)^2^+0.2442P]
 where P=(Fo^2^+2Fc^2^)/3
;
_refine_ls_weighting_scheme calc
_refine_ls_wR_factor_gt 0.0831
_refine_ls_wR_factor_ref 0.0862
_reflns_number_gt 2282
_reflns_number_total 2581
_reflns_threshold_expression 'I > 2\s(I)'
_cod_data_source_file c5ce01965f1.cif
_cod_data_source_block new
_cod_depositor_comments
;
The following automatic conversions were performed:

'_symmetry_cell_setting' value 'Triclinic' changed to 'triclinic'
according to
/usr/data/users/saulius/crontab/automatic-downloads/rss-feeds/RSC/lib/dictionaries/cif_core.dic
dictionary named 'cif_core.dic' version 2.4.2 from 2011-04-26.

Automatic conversion script
Id: cif_fix_values 4268 2015-11-12 08:31:59Z antanas 

 Adding full bibliography for 7224231--7224237.cif.
;
_cod_database_code 7224231

loop_
_symmetry_equiv_pos_site_id
_symmetry_equiv_pos_as_xyz
1 x,y,z
2 -x,-y,-z

loop_
_atom_site_label
_atom_site_type_symbol
_atom_site_fract_x
_atom_site_fract_y
_atom_site_fract_z
_atom_site_U_iso_or_equiv
_atom_site_adp_type
_atom_site_occupancy
_atom_site_site_symmetry_order
_atom_site_calc_flag
_atom_site_refinement_flags_posn
_atom_site_refinement_flags_adp
C1 C 0.3338(3) 0.54722(13) 0.10067(10) 0.0144(3) Uani 1 1 d . .
C2 C 0.5870(3) 0.59351(13) 0.18213(9) 0.0147(3) Uani 1 1 d . .
C3 C 0.7989(3) 0.70397(13) 0.18494(10) 0.0151(3) Uani 1 1 d . .
H3 H 0.7809 0.7453 0.1343 0.018 Uiso 1 1 calc R U
C4 C 1.0367(3) 0.75413(13) 0.26136(10) 0.0144(3) Uani 1 1 d . .
C5 C 1.0612(3) 0.69205(14) 0.33472(10) 0.0150(3) Uani 1 1 d . .
C6 C 0.8489(3) 0.58094(14) 0.33150(10) 0.0158(3) Uani 1 1 d . .
C7 C 0.6104(3) 0.53058(13) 0.25533(10) 0.0155(3) Uani 1 1 d . .
H7 H 0.4655 0.4546 0.2530 0.019 Uiso 1 1 calc R U
C8 C 0.7211(3) 0.76292(14) 0.60643(10) 0.0174(3) Uani 1 1 d . .
C9 C 0.9089(3) 0.78438(15) 0.70524(10) 0.0202(3) Uani 1 1 d . .
H9A H 0.9789 0.7013 0.6993 0.024 Uiso 1 1 calc R U
H9B H 0.8079 0.8046 0.7646 0.024 Uiso 1 1 calc R U
C10 C 1.1502(3) 0.90850(15) 0.71883(11) 0.0206(3) Uani 1 1 d . .
H10A H 1.1483 0.9891 0.7807 0.025 Uiso 1 1 calc R U
H10B H 1.3331 0.8854 0.7267 0.025 Uiso 1 1 calc R U
C11 C 1.0998(3) 0.93918(14) 0.62156(10) 0.0169(3) Uani 1 1 d . .
C12 C 1.3101(3) 0.90583(15) 1.02616(12) 0.0253(3) Uani 1 1 d . .
H12A H 1.1483 0.8757 0.9689 0.030 Uiso 1 1 calc R U
H12B H 1.2638 0.8538 1.0724 0.030 Uiso 1 1 calc R U
C13 C 1.5654(3) 0.87354(16) 0.98226(12) 0.0256(3) Uani 1 1 d . .
H13A H 1.7237 0.8976 1.0398 0.031 Uiso 1 1 calc R U
H13B H 1.5259 0.7729 0.9419 0.031 Uiso 1 1 calc R U
N1 N 0.8452(2) 0.85331(12) 0.56284(9) 0.0180(3) Uani 1 1 d . .
O1 O 0.30501(19) 0.60716(10) 0.03971(7) 0.0173(2) Uani 1 1 d . .
O2 O 0.14326(19) 0.43885(10) 0.09937(7) 0.0190(2) Uani 1 1 d . .
O3 O 1.2393(2) 0.86531(10) 0.26519(7) 0.0188(2) Uani 1 1 d . .
O4 O 1.29617(19) 0.74577(10) 0.40928(7) 0.0187(2) Uani 1 1 d . .
O5 O 0.8986(2) 0.53043(11) 0.40849(8) 0.0223(2) Uani 1 1 d . .
O6 O 1.2501(2) 1.02522(10) 0.59684(7) 0.0216(2) Uani 1 1 d . .
O7 O 0.4912(2) 0.67983(11) 0.56966(8) 0.0246(2) Uani 1 1 d . .
O8 O 1.6424(2) 0.94915(10) 0.91683(7) 0.0224(2) Uani 1 1 d . .
H1N H 0.762(4) 0.861(2) 0.5048(15) 0.044(5) Uiso 1 1 d . .
H2O H -0.010(5) 0.424(2) 0.0485(16) 0.052(6) Uiso 1 1 d . .
H3O H 1.384(5) 0.882(2) 0.3127(16) 0.051(6) Uiso 1 1 d . .
H4O H 1.287(4) 0.694(2) 0.4463(16) 0.051(6) Uiso 1 1 d . .
H5O H 0.760(4) 0.467(2) 0.4078(15) 0.046(6) Uiso 1 1 d . .

loop_
_atom_site_aniso_label
_atom_site_aniso_U_11
_atom_site_aniso_U_22
_atom_site_aniso_U_33
_atom_site_aniso_U_23
_atom_site_aniso_U_13
_atom_site_aniso_U_12
C1 0.0144(6) 0.0140(6) 0.0144(6) 0.0041(5) 0.0032(5) 0.0044(5)
C2 0.0133(6) 0.0147(6) 0.0146(6) 0.0032(5) 0.0021(5) 0.0043(5)
C3 0.0161(6) 0.0159(7) 0.0142(6) 0.0067(5) 0.0022(5) 0.0042(5)
C4 0.0134(6) 0.0127(6) 0.0161(6) 0.0045(5) 0.0038(5) 0.0015(5)
C5 0.0125(6) 0.0163(7) 0.0138(6) 0.0037(5) 0.0004(5) 0.0026(5)
C6 0.0164(6) 0.0177(7) 0.0149(6) 0.0077(5) 0.0030(5) 0.0044(5)
C7 0.0133(6) 0.0148(6) 0.0173(6) 0.0065(5) 0.0020(5) 0.0005(5)
C8 0.0162(6) 0.0178(7) 0.0169(6) 0.0059(5) 0.0029(5) 0.0019(5)
C9 0.0180(7) 0.0233(7) 0.0188(7) 0.0100(6) -0.0002(5) 0.0016(6)
C10 0.0186(7) 0.0209(7) 0.0199(7) 0.0074(6) -0.0031(5) 0.0027(6)
C11 0.0148(6) 0.0154(6) 0.0172(6) 0.0032(5) 0.0009(5) 0.0023(5)
C12 0.0293(8) 0.0223(8) 0.0283(8) 0.0128(6) 0.0106(6) 0.0067(6)
C13 0.0343(8) 0.0250(8) 0.0266(8) 0.0156(6) 0.0125(6) 0.0132(7)
N1 0.0156(6) 0.0195(6) 0.0156(6) 0.0069(5) -0.0015(4) -0.0017(5)
O1 0.0142(5) 0.0193(5) 0.0180(5) 0.0086(4) -0.0010(4) 0.0019(4)
O2 0.0141(5) 0.0185(5) 0.0214(5) 0.0089(4) -0.0036(4) -0.0016(4)
O3 0.0147(5) 0.0182(5) 0.0216(5) 0.0105(4) -0.0018(4) -0.0031(4)
O4 0.0151(5) 0.0208(5) 0.0174(5) 0.0086(4) -0.0026(4) -0.0019(4)
O5 0.0183(5) 0.0258(6) 0.0234(5) 0.0170(4) -0.0030(4) -0.0037(4)
O6 0.0180(5) 0.0208(5) 0.0223(5) 0.0087(4) 0.0003(4) -0.0028(4)
O7 0.0187(5) 0.0279(6) 0.0239(5) 0.0144(4) -0.0028(4) -0.0064(4)
O8 0.0281(5) 0.0243(5) 0.0206(5) 0.0115(4) 0.0096(4) 0.0106(4)

loop_
_atom_type_symbol
_atom_type_description
_atom_type_scat_dispersion_real
_atom_type_scat_dispersion_imag
_atom_type_scat_source
O O 0.0106 0.0060 'International Tables Vol C Tables 4.2.6.8 and 6.1.1.4'
N N 0.0061 0.0033 'International Tables Vol C Tables 4.2.6.8 and 6.1.1.4'
H H 0.0000 0.0000 'International Tables Vol C Tables 4.2.6.8 and 6.1.1.4'
C C 0.0033 0.0016 'International Tables Vol C Tables 4.2.6.8 and 6.1.1.4'

loop_
_geom_angle_atom_site_label_1
_geom_angle_atom_site_label_2
_geom_angle_atom_site_label_3
_geom_angle
_geom_angle_site_symmetry_1
_geom_angle_site_symmetry_3
O1 C1 O2 123.02(12) . .
O1 C1 C2 121.75(12) . .
O2 C1 C2 115.23(11) . .
C3 C2 C7 120.78(12) . .
C3 C2 C1 117.78(12) . .
C7 C2 C1 121.42(12) . .
C4 C3 C2 120.19(12) . .
C4 C3 H3 119.9 . .
C2 C3 H3 119.9 . .
O3 C4 C3 119.63(11) . .
O3 C4 C5 121.00(11) . .
C3 C4 C5 119.34(12) . .
O4 C5 C6 122.20(12) . .
O4 C5 C4 117.44(12) . .
C6 C5 C4 120.36(12) . .
O5 C6 C7 125.12(12) . .
O5 C6 C5 114.37(11) . .
C7 C6 C5 120.51(12) . .
C6 C7 C2 118.82(12) . .
C6 C7 H7 120.6 . .
C2 C7 H7 120.6 . .
O7 C8 N1 124.28(12) . .
O7 C8 C9 126.64(12) . .
N1 C8 C9 109.07(11) . .
C8 C9 C10 104.42(11) . .
C8 C9 H9A 110.9 . .
C10 C9 H9A 110.9 . .
C8 C9 H9B 110.9 . .
C10 C9 H9B 110.9 . .
H9A C9 H9B 108.9 . .
C11 C10 C9 104.95(11) . .
C11 C10 H10A 110.8 . .
C9 C10 H10A 110.8 . .
C11 C10 H10B 110.8 . .
C9 C10 H10B 110.8 . .
H10A C10 H10B 108.8 . .
O6 C11 N1 124.33(12) . .
O6 C11 C10 127.30(12) . .
N1 C11 C10 108.36(11) . .
O8 C12 C13 110.95(12) 2_877 .
O8 C12 H12A 109.4 2_877 .
C13 C12 H12A 109.4 . .
O8 C12 H12B 109.4 2_877 .
C13 C12 H12B 109.4 . .
H12A C12 H12B 108.0 . .
O8 C13 C12 111.09(11) . .
O8 C13 H13A 109.4 . .
C12 C13 H13A 109.4 . .
O8 C13 H13B 109.4 . .
C12 C13 H13B 109.4 . .
H13A C13 H13B 108.0 . .
C8 N1 C11 112.83(11) . .
C8 N1 H1N 123.3(13) . .
C11 N1 H1N 123.7(13) . .
C1 O2 H2O 107.4(13) . .
C4 O3 H3O 111.0(14) . .
C5 O4 H4O 106.9(15) . .
C6 O5 H5O 112.3(14) . .
C13 O8 C12 109.59(11) . 2_877

loop_
_geom_bond_atom_site_label_1
_geom_bond_atom_site_label_2
_geom_bond_distance
_geom_bond_site_symmetry_2
C1 O1 1.2294(16) .
C1 O2 1.3205(16) .
C1 C2 1.4824(17) .
C2 C3 1.3876(18) .
C2 C7 1.3969(18) .
C3 C4 1.3866(18) .
C3 H3 0.9500 .
C4 O3 1.3625(16) .
C4 C5 1.3928(18) .
C5 O4 1.3615(15) .
C5 C6 1.3918(19) .
C6 O5 1.3690(16) .
C6 C7 1.3869(18) .
C7 H7 0.9500 .
C8 O7 1.2276(17) .
C8 N1 1.3694(17) .
C8 C9 1.5035(18) .
C9 C10 1.5277(19) .
C9 H9A 0.9900 .
C9 H9B 0.9900 .
C10 C11 1.5015(19) .
C10 H10A 0.9900 .
C10 H10B 0.9900 .
C11 O6 1.2162(17) .
C11 N1 1.3848(17) .
C12 O8 1.4285(17) 2_877
C12 C13 1.506(2) .
C12 H12A 0.9900 .
C12 H12B 0.9900 .
C13 O8 1.4276(17) .
C13 H13A 0.9900 .
C13 H13B 0.9900 .
N1 H1N 0.90(2) .
O2 H2O 0.93(2) .
O3 H3O 0.87(2) .
O4 H4O 0.86(2) .
O5 H5O 0.85(2) .
O8 C12 1.4284(17) 2_877
